data_4509118
loop_
_publ_author_name
'Luo, Feng'
'Che, Yun-xia'
'Zheng, Ji-min'

_publ_section_title
;
 Trinuclear Cobalt Based Porous Coordination Polymers Showing Unique
 Topological and Magnetic Variety upon Different Dicarboxylate-like
 Ligands
;
_journal_issue 2
_journal_name_full 'Crystal Growth &amp; Design'
_journal_page_first 1066
_journal_paper_doi 10.1021/cg800895g
_journal_volume 9
_journal_year 2009
_chemical_formula_sum 'C42 H46 Co3 N4 O18'
_chemical_formula_weight 1071.63
_chemical_name_systematic
; 
 ? 
;
_space_group_IT_number 15
_symmetry_cell_setting monoclinic
_symmetry_space_group_name_Hall '-C 2yc'
_symmetry_space_group_name_H-M 'C 1 2/c 1'
_atom_sites_solution_hydrogens geom
_atom_sites_solution_primary direct
_atom_sites_solution_secondary difmap
_audit_creation_method SHELXL-97
_cell_angle_alpha 90.00
_cell_angle_beta 92.25(3)
_cell_angle_gamma 90.00
_cell_formula_units_Z 4
_cell_length_a 32.997(7)
_cell_length_b 9.7187(19)
_cell_length_c 18.392(4)
_cell_measurement_reflns_used 8484
_cell_measurement_temperature 113(2)
_cell_measurement_theta_max 27.9885
_cell_measurement_theta_min 2.1846
_cell_volume 5894(2)
_computing_cell_refinement 'RAXIS-RAPID Auto(Rigaku, 2004)'
_computing_data_collection 'RAXIS-RAPID Auto(Rigaku, 2004)'
_computing_data_reduction 'CrystalStructure(Rigaku/MSC, 2004)'
_computing_molecular_graphics 'SHELXL-97 (Sheldrick, 2001)'
_computing_publication_material 'SHELXL-97 (Sheldrick, 1997)'
_computing_structure_refinement 'SHELXL-97 (Sheldrick, 1997)'
_computing_structure_solution 'SHELXS-97 (Sheldrick, 1997)'
_diffrn_ambient_temperature 113(2)
_diffrn_measured_fraction_theta_full 0.988
_diffrn_measured_fraction_theta_max 0.988
_diffrn_measurement_device_type 'rigaku r-axis rapid IP area detector'
_diffrn_measurement_method '\w scans'
_diffrn_radiation_monochromator graphite
_diffrn_radiation_probe x-ray
_diffrn_radiation_type MoK\a
_diffrn_radiation_wavelength 0.71073
_diffrn_reflns_av_R_equivalents 0.0792
_diffrn_reflns_av_sigmaI/netI 0.0635
_diffrn_reflns_limit_h_max 43
_diffrn_reflns_limit_h_min -43
_diffrn_reflns_limit_k_max 12
_diffrn_reflns_limit_k_min -12
_diffrn_reflns_limit_l_max 23
_diffrn_reflns_limit_l_min -24
_diffrn_reflns_number 35806
_diffrn_reflns_theta_full 27.92
_diffrn_reflns_theta_max 27.92
_diffrn_reflns_theta_min 2.18
_diffrn_source 'rotating anode'
_exptl_absorpt_coefficient_mu 0.896
_exptl_absorpt_correction_T_max 0.9482
_exptl_absorpt_correction_T_min 0.8273
_exptl_absorpt_correction_type multi-scan
_exptl_crystal_colour Purple
_exptl_crystal_density_diffrn 1.190
_exptl_crystal_density_method 'not measured'
_exptl_crystal_description Block
_exptl_crystal_F_000 2140
_exptl_crystal_size_max 0.22
_exptl_crystal_size_mid 0.16
_exptl_crystal_size_min 0.06
_refine_diff_density_max 1.375
_refine_diff_density_min -0.790
_refine_diff_density_rms 0.171
_refine_ls_extinction_coef 0.003440(14)
_refine_ls_extinction_expression Fc^*^=kFc[1+0.001xFc^2^\l^3^/sin(2\q)]^-1/4^
_refine_ls_extinction_method SHELXL
_refine_ls_goodness_of_fit_ref 1.170
_refine_ls_hydrogen_treatment refU
_refine_ls_matrix_type full
_refine_ls_number_parameters 317
_refine_ls_number_reflns 6979
_refine_ls_number_restraints 8
_refine_ls_restrained_S_all 1.170
_refine_ls_R_factor_all 0.1308
_refine_ls_R_factor_gt 0.1182
_refine_ls_shift/su_max 0.068
_refine_ls_shift/su_mean 0.003
_refine_ls_structure_factor_coef Fsqd
_refine_ls_weighting_details 'calc w=1/[\s^2^(Fo^2^)+(0.1484P)^2^+54.6059P] where P=(Fo^2^+2Fc^2^)/3'
_refine_ls_weighting_scheme calc
_refine_ls_wR_factor_gt 0.3121
_refine_ls_wR_factor_ref 0.3211
_reflns_number_gt 6082
_reflns_number_total 6979
_reflns_threshold_expression >2sigma(I)
_cod_data_source_file cg800895gsup1.cif
_cod_data_source_block 2
_cod_depositor_comments
;
The following automatic conversions were performed:

'_symmetry_cell_setting' value 'Monoclinic' changed to 'monoclinic'
according to /home/saulius/struct/CIF-dictionaries/cif_core.dic
dictionary named 'cif_core.dic' version 2.4.2 from
2011-04-26.

'_exptl_absorpt_correction_type' value 'Multi-scan'
changed to 'multi-scan' according to
/home/saulius/struct/CIF-dictionaries/cif_core.dic dictionary named
'cif_core.dic' version 2.4.2 from
2011-04-26.

'_refine_ls_hydrogen_treatment' value 'refu' changed to
'refU' according to
/home/saulius/struct/CIF-dictionaries/cif_core.dic dictionary named
'cif_core.dic' version 2.4.2 from 2011-04-26.

Automatic conversion script
Id: cif_fix_values 1891 2012-01-12 08:04:46Z andrius 
;
_cod_original_sg_symbol_H-M C2/c
_cod_database_code 4509118

loop_
_symmetry_equiv_pos_as_xyz
'x, y, z'
'-x, y, -z+1/2'
'x+1/2, y+1/2, z'
'-x+1/2, y+1/2, -z+1/2'
'-x, -y, -z'
'x, -y, z-1/2'
'-x+1/2, -y+1/2, -z'
'x+1/2, -y+1/2, z-1/2'

loop_
_atom_site_label
_atom_site_type_symbol
_atom_site_fract_x
_atom_site_fract_y
_atom_site_fract_z
_atom_site_U_iso_or_equiv
_atom_site_adp_type
_atom_site_occupancy
_atom_site_symmetry_multiplicity
_atom_site_calc_flag
_atom_site_refinement_flags
C1 C 0.193044(6) 1.15454(2) 0.374348(11) 0.03451(5) Uani 1 1 d .
C2 C 0.190541(6) 1.07787(2) 0.302784(11) 0.03652(5) Uani 1 1 d .
C3 C 0.153691(7) 1.02643(2) 0.275433(11) 0.04152(6) Uani 1 1 d .
H3 H 0.1298 1.0371 0.3021 0.050 Uiso 1 1 calc R
C4 C 0.225412(7) 1.06220(3) 0.263746(12) 0.04294(6) Uani 1 1 d .
H4 H 0.2505 1.0979 0.2824 0.052 Uiso 1 1 calc R
C5 C 0.223410(7) 0.99309(2) 0.196330(12) 0.04028(6) Uani 1 1 d .
H5 H 0.2471 0.9824 0.1692 0.048 Uiso 1 1 calc R
C6 C 0.186562(7) 0.94068(2) 0.169771(12) 0.03869(6) Uani 1 1 d .
C7 C 0.185077(6) 0.86899(2) 0.097726(11) 0.03328(5) Uani 1 1 d .
C8 C 0.203572(6) 0.49170(2) -0.041067(11) 0.03427(5) Uani 1 1 d .
C9 C 0.228374(6) 0.366219(19) -0.019636(11) 0.03353(5) Uani 1 1 d .
C10 C 0.247383(6) 0.35842(2) 0.048751(12) 0.03664(5) Uani 1 1 d .
H10 H 0.2452 0.4330 0.0818 0.044 Uiso 1 1 calc R
C11 C 0.230507(7) 0.25706(2) -0.069353(12) 0.03774(6) Uani 1 1 d .
H11 H 0.2171 0.2624 -0.1159 0.045 Uiso 1 1 calc R
C12 C 0.079517(8) 0.62279(3) -0.012559(14) 0.05093(7) Uani 1 1 d .
C13 C 0.037713(6) 0.55884(3) -0.005289(13) 0.04660(7) Uani 1 1 d .
C14 C 0.034691(8) 0.42246(3) 0.00747(2) 0.06711(10) Uani 1 1 d .
H14 H 0.0582 0.3664 0.0121 0.081 Uiso 1 1 calc R
C15 C -0.004943(9) 0.36465(3) 0.01376(2) 0.08057(12) Uani 1 1 d .
H15 H -0.0076 0.2694 0.0242 0.097 Uiso 1 1 calc R
C16 C 0.152186(7) 0.95975(3) 0.209202(12) 0.04393(6) Uani 1 1 d .
H16 H 0.1269 0.9261 0.1902 0.053 Uiso 1 1 calc R
C17 C 0.069804(10) 0.06676(3) 0.92066(3) 0.3028(7) Uani 1 1 d D
H17A H 0.0506 0.0643 0.9600 0.454 Uiso 1 1 calc R
H17B H 0.0780 -0.0273 0.9088 0.454 Uiso 1 1 calc R
H17C H 0.0568 0.1098 0.8775 0.454 Uiso 1 1 calc R
C18 C 0.11568(2) 0.13080(6) 1.023053(17) 0.5326(3) Uani 1 1 d D
H18A H 0.1148 0.0339 1.0376 0.799 Uiso 1 1 calc R
H18B H 0.0966 0.1840 1.0515 0.799 Uiso 1 1 calc R
H18C H 0.1432 0.1666 1.0320 0.799 Uiso 1 1 calc R
C19 C 0.105867(16) 0.25826(4) 0.888779(16) 0.2310(4) Uani 1 1 d D
H19 H 0.1278 0.3190 0.9001 0.277 Uiso 1 1 calc R
C20 C 0.089571(11) 0.45654(5) 0.67849(2) 0.0983(2) Uani 0.60 1 d PD
C21 C 0.109248(13) 0.60436(4) 0.785993(16) 0.10725(16) Uani 1 1 d D
C20' C 0.160865(11) 0.42720(5) 0.73198(3) 0.0793(3) Uani 0.40 1 d PD
Co1 Co 0.152299(1) 0.699681(3) -0.012940(1) 0.02928(1) Uani 1 1 d .
Co2 Co 0.2500 0.7500 0.0000 0.02609(1) Uani 1 2 d S
N1 N 0.104018(9) 0.14309(3) 0.943023(13) 0.17247(19) Uani 1 1 d D
N2 N 0.125434(7) 0.52725(3) 0.720431(14) 0.20945(16) Uani 1 1 d D
O1 O 0.214284(4) 0.882743(14) 0.056663(8) 0.03563(4) Uani 1 1 d .
O2 O 0.152830(4) 0.802145(16) 0.081819(8) 0.04011(4) Uani 1 1 d .
O3 O 0.227366(4) 1.184578(15) 0.399905(8) 0.03497(4) Uani 1 1 d .
O4 O 0.159521(4) 1.180207(15) 0.402905(8) 0.03695(4) Uani 1 1 d .
O5 O 0.110030(5) 0.55060(2) -0.004141(12) 0.06289(6) Uani 1 1 d .
O6 O 0.082703(7) 0.74245(3) -0.029145(18) 0.10052(10) Uani 1 1 d .
O7 O 0.203940(4) 0.592967(14) 0.005112(8) 0.03256(4) Uani 1 1 d .
O8 O 0.182860(5) 0.492593(17) -0.098509(9) 0.04993(5) Uani 1 1 d .
O9 O 0.086202(16) 0.29508(4) 0.832840(16) 0.4543(5) Uani 1 1 d D

loop_
_atom_site_aniso_label
_atom_site_aniso_U_11
_atom_site_aniso_U_22
_atom_site_aniso_U_33
_atom_site_aniso_U_23
_atom_site_aniso_U_13
_atom_site_aniso_U_12
C1 0.03853(9) 0.03086(9) 0.03429(9) -0.00174(8) 0.00341(8) 0.00389(8)
C2 0.04156(10) 0.03698(10) 0.03087(9) -0.00451(8) -0.00034(8) 0.00417(8)
C3 0.04007(10) 0.05069(12) 0.03435(9) -0.01364(9) 0.00829(8) -0.00249(9)
C4 0.03731(10) 0.04977(12) 0.04196(10) -0.01210(10) 0.00427(8) 0.00070(9)
C5 0.03985(10) 0.04675(11) 0.03477(10) -0.00286(9) 0.00838(8) -0.00287(9)
C6 0.04573(10) 0.03021(9) 0.04030(10) -0.00522(8) 0.00402(9) 0.00185(8)
C7 0.04008(9) 0.02715(8) 0.03311(9) -0.00059(8) 0.00787(7) 0.00576(7)
C8 0.03797(9) 0.02586(8) 0.03889(10) -0.00059(8) 0.00026(8) -0.00428(7)
C9 0.03771(9) 0.02027(8) 0.04226(10) 0.00070(8) -0.00285(8) -0.00347(7)
C10 0.04139(10) 0.02724(9) 0.04143(10) -0.00317(8) 0.00361(8) -0.00009(8)
C11 0.04647(10) 0.03053(9) 0.03599(10) -0.00019(8) -0.00145(9) 0.00279(8)
C12 0.04751(12) 0.05191(13) 0.05309(13) 0.00035(11) -0.00149(10) -0.01300(10)
C13 0.02886(9) 0.05747(13) 0.05353(12) -0.00453(11) 0.00250(9) -0.00869(9)
C14 0.03286(11) 0.05507(15) 0.1133(2) 0.00131(17) 0.00119(13) -0.00419(11)
C15 0.05077(14) 0.05482(15) 0.1360(3) 0.01379(18) 0.00187(17) -0.02256(12)
C16 0.03796(10) 0.05473(12) 0.03934(10) -0.01326(10) 0.00473(8) -0.00229(9)
C17 0.1322(5) 0.1190(5) 0.649(2) 0.0080(9) -0.0955(8) -0.0306(4)
C18 0.6661(5) 0.0692(3) 0.8092(6) 0.0731(3) -0.6469(3) 0.0019(3)
C19 0.2292(6) 0.1980(6) 0.2744(8) -0.0510(6) 0.1196(5) -0.1103(4)
C20 0.1327(5) 0.1076(4) 0.0548(3) -0.0274(3) 0.0067(3) -0.0412(4)
C21 0.1322(3) 0.1065(3) 0.0806(2) -0.0226(2) -0.0285(2) 0.0138(3)
C20' 0.0652(4) 0.1361(6) 0.0359(3) -0.0302(3) -0.0080(3) 0.0450(4)
Co1 0.02869(1) 0.02889(1) 0.03044(1) 0.00168(1) 0.00337(1) -0.00015(1)
Co2 0.02846(1) 0.02351(1) 0.02647(2) -0.00046(1) 0.00318(1) 0.00072(1)
N1 0.2123(4) 0.1010(3) 0.2130(4) -0.0478(3) 0.1220(3) -0.0568(3)
N2 0.1658(3) 0.2486(3) 0.2042(2) -0.18222(18) -0.1177(2) 0.1106(2)
O1 0.03936(7) 0.02762(6) 0.04050(7) -0.00604(6) 0.00900(6) -0.00003(5)
O2 0.03487(7) 0.05006(8) 0.03583(7) -0.01302(6) 0.00683(6) -0.00319(6)
O3 0.03770(7) 0.03557(7) 0.03156(7) -0.00470(6) 0.00053(6) 0.00075(6)
O4 0.03721(7) 0.04074(7) 0.03303(7) -0.01120(6) 0.00309(6) 0.00091(6)
O5 0.04350(8) 0.06557(11) 0.08007(12) -0.00607(10) 0.00837(8) -0.01148(8)
O6 0.05822(11) 0.08260(13) 0.1593(2) 0.04854(14) -0.01431(14) -0.03061(10)
O7 0.02973(6) 0.02557(6) 0.04258(7) -0.00240(6) 0.00410(5) -0.00113(5)
O8 0.05242(8) 0.04113(8) 0.05477(9) -0.00273(7) -0.01635(7) 0.00079(7)
O9 0.6108(10) 0.4863(11) 0.2444(5) -0.1425(6) -0.2566(5) 0.2905(8)

loop_
_atom_type_symbol
_atom_type_description
_atom_type_scat_dispersion_real
_atom_type_scat_dispersion_imag
_atom_type_scat_source
C C 0.0033 0.0016 'International Tables Vol C Tables 4.2.6.8 and 6.1.1.4'
H H 0.0000 0.0000 'International Tables Vol C Tables 4.2.6.8 and 6.1.1.4'
O O 0.0106 0.0060 'International Tables Vol C Tables 4.2.6.8 and 6.1.1.4'
N N 0.0061 0.0033 'International Tables Vol C Tables 4.2.6.8 and 6.1.1.4'
Co Co 0.3494 0.9721 'International Tables Vol C Tables 4.2.6.8 and 6.1.1.4'

loop_
_geom_angle_atom_site_label_1
_geom_angle_atom_site_label_2
_geom_angle_atom_site_label_3
_geom_angle
_geom_angle_site_symmetry_1
_geom_angle_site_symmetry_3
O3 C1 O4 126.41(2) . .
O3 C1 C2 117.55(3) . .
O4 C1 C2 116.03(3) . .
C4 C2 C3 120.28(2) . .
C4 C2 C1 119.09(3) . .
C3 C2 C1 120.61(3) . .
C16 C3 C2 119.29(3) . .
C16 C3 H3 120.4 . .
C2 C3 H3 120.4 . .
C2 C4 C5 119.74(3) . .
C2 C4 H4 120.1 . .
C5 C4 H4 120.1 . .
C6 C5 C4 119.62(3) . .
C6 C5 H5 120.2 . .
C4 C5 H5 120.2 . .
C16 C6 C5 119.42(2) . .
C16 C6 C7 121.87(3) . .
C5 C6 C7 118.68(3) . .
O1 C7 O2 124.88(2) . .
O1 C7 C6 118.96(3) . .
O2 C7 C6 116.10(3) . .
O8 C8 O7 122.96(2) . .
O8 C8 C9 120.27(2) . .
O7 C8 C9 116.69(3) . .
C10 C9 C11 121.16(2) . .
C10 C9 C8 120.12(2) . .
C11 C9 C8 118.68(3) . .
C11 C10 C9 120.54(2) 7 .
C11 C10 H10 119.7 7 .
C9 C10 H10 119.7 . .
C10 C11 C9 118.29(3) 7 .
C10 C11 H11 120.9 7 .
C9 C11 H11 120.9 . .
O6 C12 O5 120.08(3) . .
O6 C12 C13 120.20(3) . .
O5 C12 C13 119.66(3) . .
O6 C12 Co1 67.710(18) . .
O5 C12 Co1 52.690(18) . .
C13 C12 Co1 171.567(19) . .
C15 C13 C14 120.60(3) 5_565 .
C15 C13 C12 120.10(3) 5_565 .
C14 C13 C12 119.27(2) . .
C13 C14 C15 118.22(3) . .
C13 C14 H14 120.9 . .
C15 C14 H14 120.9 . .
C13 C15 C14 121.15(3) 5_565 .
C13 C15 H15 119.4 5_565 .
C14 C15 H15 119.4 . .
C3 C16 C6 121.64(3) . .
C3 C16 H16 119.2 . .
C6 C16 H16 119.2 . .
N1 C17 H17A 109.5 . .
N1 C17 H17B 109.5 . .
H17A C17 H17B 109.5 . .
N1 C17 H17C 109.5 . .
H17A C17 H17C 109.5 . .
H17B C17 H17C 109.5 . .
N1 C18 H18A 109.5 . .
N1 C18 H18B 109.5 . .
H18A C18 H18B 109.5 . .
N1 C18 H18C 109.5 . .
H18A C18 H18C 109.5 . .
H18B C18 H18C 109.5 . .
O9 C19 N1 136.75(4) . .
O9 C19 H19 111.6 . .
N1 C19 H19 111.6 . .
O4 Co1 O2 113.139(16) 6_575 .
O4 Co1 O7 107.99(2) 6_575 .
O2 Co1 O7 97.71(2) . .
O4 Co1 O5 126.54(2) 6_575 .
O2 Co1 O5 105.58(2) . .
O7 Co1 O5 101.530(17) . .
O4 Co1 O6 86.72(2) 6_575 .
O2 Co1 O6 89.86(3) . .
O7 Co1 O6 158.906(9) . .
O5 Co1 O6 57.397(14) . .
O4 Co1 C12 108.95(2) 6_575 .
O2 Co1 C12 96.94(3) . .
O7 Co1 C12 130.477(14) . .
O5 Co1 C12 28.986(9) . .
O6 Co1 C12 28.513(12) . .
O1 Co2 O1 180.000(9) . 7_565
O1 Co2 O3 93.688(17) . 6_575
O1 Co2 O3 86.312(17) 7_565 6_575
O1 Co2 O3 86.312(17) . 4_545
O1 Co2 O3 93.688(17) 7_565 4_545
O3 Co2 O3 180.000(8) 6_575 4_545
O1 Co2 O7 90.170(19) . .
O1 Co2 O7 89.830(19) 7_565 .
O3 Co2 O7 91.49(2) 6_575 .
O3 Co2 O7 88.51(2) 4_545 .
O1 Co2 O7 89.830(19) . 7_565
O1 Co2 O7 90.170(19) 7_565 7_565
O3 Co2 O7 88.51(2) 6_575 7_565
O3 Co2 O7 91.49(2) 4_545 7_565
O7 Co2 O7 180.000(5) . 7_565
C17 N1 C19 104.66(4) . .
C17 N1 C18 114.58(4) . .
C19 N1 C18 133.65(3) . .
C20' N2 C21 119.31(4) . .
C20' N2 C20 110.63(3) . .
C21 N2 C20 109.01(3) . .
C7 O1 Co2 134.966(18) . .
C7 O2 Co1 115.61(3) . .
C1 O3 Co2 134.67(2) . 4
C1 O4 Co1 125.40(2) . 6_576
C12 O5 Co1 98.32(2) . .
C12 O6 Co1 83.777(19) . .
C8 O7 Co1 107.25(2) . .
C8 O7 Co2 119.70(2) . .
Co1 O7 Co2 102.806(17) . .

loop_
_geom_bond_atom_site_label_1
_geom_bond_atom_site_label_2
_geom_bond_distance
_geom_bond_site_symmetry_2
C1 O3 1.2438(4) .
C1 O4 1.2678(4) .
C1 C2 1.5119(4) .
C2 C4 1.3884(5) .
C2 C3 1.3905(4) .
C3 C16 1.3789(4) .
C3 H3 0.9500 .
C4 C5 1.4094(4) .
C4 H4 0.9500 .
C5 C6 1.3891(4) .
C5 H5 0.9500 .
C6 C16 1.3826(5) .
C6 C7 1.4961(4) .
C7 O1 1.2547(4) .
C7 O2 1.2710(3) .
C8 O8 1.2355(5) .
C8 O7 1.2997(3) .
C8 C9 1.5123(4) .
C9 C10 1.3854(5) .
C9 C11 1.4041(4) .
C10 C11 1.3834(4) 7
C10 H10 0.9500 .
C11 C10 1.3834(4) 7
C11 H11 0.9500 .
C12 O6 1.2079(4) .
C12 O5 1.2320(4) .
C12 C13 1.5236(4) .
C12 Co1 2.5154(6) .
C13 C15 1.3165(4) 5_565
C13 C14 1.3504(5) .
C14 C15 1.4322(5) .
C14 H14 0.9500 .
C15 C13 1.3165(4) 5_565
C15 H15 0.9500 .
C16 H16 0.9500 .
C17 N1 1.3992(5) .
C17 H17A 0.9800 .
C17 H17B 0.9800 .
C17 H17C 0.9800 .
C18 N1 1.5114(5) .
C18 H18A 0.9800 .
C18 H18B 0.9800 .
C18 H18C 0.9800 .
C19 O9 1.2471(6) .
C19 N1 1.5022(5) .
C19 H19 0.9500 .
C20 N2 1.5480(6) .
C21 N2 1.5334(5) .
C20' N2 1.5291(5) .
Co1 O4 1.9606(3) 6_575
Co1 O2 2.0067(4) .
Co1 O7 2.0112(4) .
Co1 O5 2.0220(4) .
Co1 O6 2.3413(6) .
Co2 O1 2.0581(4) .
Co2 O1 2.0581(4) 7_565
Co2 O3 2.0599(5) 6_575
Co2 O3 2.0599(5) 4_545
Co2 O7 2.1585(3) .
Co2 O7 2.1585(3) 7_565
O3 Co2 2.0599(5) 4
O4 Co1 1.9606(4) 6_576

loop_
_geom_torsion_atom_site_label_1
_geom_torsion_atom_site_label_2
_geom_torsion_atom_site_label_3
_geom_torsion_atom_site_label_4
_geom_torsion
_geom_torsion_site_symmetry_1
_geom_torsion_site_symmetry_4
O3 C1 C2 C4 -9.34(3) . .
O4 C1 C2 C4 171.59(2) . .
O3 C1 C2 C3 172.17(2) . .
O4 C1 C2 C3 -6.90(3) . .
C4 C2 C3 C16 0.01(3) . .
C1 C2 C3 C16 178.49(2) . .
C3 C2 C4 C5 -0.38(3) . .
C1 C2 C4 C5 -178.89(2) . .
C2 C4 C5 C6 -0.32(3) . .
C4 C5 C6 C16 1.39(3) . .
C4 C5 C6 C7 179.37(2) . .
C16 C6 C7 O1 163.16(2) . .
C5 C6 C7 O1 -14.77(3) . .
C16 C6 C7 O2 -14.12(3) . .
C5 C6 C7 O2 167.96(2) . .
O8 C8 C9 C10 -171.73(2) . .
O7 C8 C9 C10 5.20(3) . .
O8 C8 C9 C11 6.19(3) . .
O7 C8 C9 C11 -176.878(19) . .
C11 C9 C10 C11 0.89(4) . 7
C8 C9 C10 C11 178.76(2) . 7
C10 C9 C11 C10 -0.87(4) . 7
C8 C9 C11 C10 -178.768(19) . 7
O6 C12 C13 C15 -3.14(4) . 5_565
O5 C12 C13 C15 179.59(3) . 5_565
Co1 C12 C13 C15 155.77(12) . 5_565
O6 C12 C13 C14 174.65(3) . .
O5 C12 C13 C14 -2.61(4) . .
Co1 C12 C13 C14 -26.43(14) . .
C15 C13 C14 C15 -1.94(6) 5_565 .
C12 C13 C14 C15 -179.73(3) . .
C13 C14 C15 C13 1.95(6) . 5_565
C2 C3 C16 C6 1.10(4) . .
C5 C6 C16 C3 -1.80(4) . .
C7 C6 C16 C3 -179.71(2) . .
O6 C12 Co1 O4 -40.66(2) . 6_575
O5 C12 Co1 O4 132.792(18) . 6_575
C13 C12 Co1 O4 158.98(13) . 6_575
O6 C12 Co1 O2 76.75(2) . .
O5 C12 Co1 O2 -109.80(2) . .
C13 C12 Co1 O2 -83.61(13) . .
O6 C12 Co1 O7 -176.905(18) . .
O5 C12 Co1 O7 -3.46(2) . .
C13 C12 Co1 O7 22.74(13) . .
O6 C12 Co1 O5 -173.45(3) . .
C13 C12 Co1 O5 26.19(12) . .
O5 C12 Co1 O6 173.45(3) . .
C13 C12 Co1 O6 -160.36(14) . .
O9 C19 N1 C17 -2.06(6) . .
O9 C19 N1 C18 -149.61(6) . .
O2 C7 O1 Co2 -52.89(3) . .
C6 C7 O1 Co2 130.087(19) . .
O1 Co2 O1 C7 -157(100) 7_565 .
O3 Co2 O1 C7 112.07(2) 6_575 .
O3 Co2 O1 C7 -67.93(2) 4_545 .
O7 Co2 O1 C7 20.56(2) . .
O7 Co2 O1 C7 -159.44(2) 7_565 .
O1 C7 O2 Co1 5.53(3) . .
C6 C7 O2 Co1 -177.372(13) . .
O4 Co1 O2 C7 -59.64(2) 6_575 .
O7 Co1 O2 C7 53.735(19) . .
O5 Co1 O2 C7 158.043(15) . .
O6 Co1 O2 C7 -146.017(17) . .
C12 Co1 O2 C7 -173.705(15) . .
O4 C1 O3 Co2 13.45(3) . 4
C2 C1 O3 Co2 -165.514(14) . 4
O3 C1 O4 Co1 10.59(3) . 6_576
C2 C1 O4 Co1 -170.438(13) . 6_576
O6 C12 O5 Co1 7.01(3) . .
C13 C12 O5 Co1 -175.73(2) . .
O4 Co1 O5 C12 -59.76(3) 6_575 .
O2 Co1 O5 C12 75.84(3) . .
O7 Co1 O5 C12 177.317(16) . .
O6 Co1 O5 C12 -3.707(17) . .
O5 C12 O6 Co1 -6.02(3) . .
C13 C12 O6 Co1 176.73(2) . .
O4 Co1 O6 C12 141.89(2) 6_575 .
O2 Co1 O6 C12 -104.93(2) . .
O7 Co1 O6 C12 6.55(4) . .
O5 Co1 O6 C12 3.763(17) . .
O8 C8 O7 Co1 22.05(3) . .
C9 C8 O7 Co1 -154.792(17) . .
O8 C8 O7 Co2 -94.33(3) . .
C9 C8 O7 Co2 88.83(2) . .
O4 Co1 O7 C8 -79.96(2) 6_575 .
O2 Co1 O7 C8 162.593(13) . .
O5 Co1 O7 C8 54.88(2) . .
O6 Co1 O7 C8 52.48(3) . .
C12 Co1 O7 C8 56.59(2) . .
O4 Co1 O7 Co2 47.091(12) 6_575 .
O2 Co1 O7 Co2 -70.353(17) . .
O5 Co1 O7 Co2 -178.065(7) . .
O6 Co1 O7 Co2 179.54(2) . .
C12 Co1 O7 Co2 -176.356(8) . .
O1 Co2 O7 C8 159.425(16) . .
O1 Co2 O7 C8 -20.575(16) 7_565 .
O3 Co2 O7 C8 65.731(19) 6_575 .
O3 Co2 O7 C8 -114.269(19) 4_545 .
O7 Co2 O7 C8 -33(39) 7_565 .
O1 Co2 O7 Co1 40.761(13) . .
O1 Co2 O7 Co1 -139.239(13) 7_565 .
O3 Co2 O7 Co1 -52.933(18) 6_575 .
O3 Co2 O7 Co1 127.067(17) 4_545 .
O7 Co2 O7 Co1 -152(39) 7_565 .
